data_4003634
loop_
_publ_author_name
'Guo, Jing'
'Zhou, Cong'
'Xie, Sheng'
'Luo, Shenglian'
'Gopalakrishna, Tullimilli Y.'
'Sun, Zhe'
'Jouha, Jabrane'
'Wu, Jishan'
'Zeng, Zebing'

_publ_section_title
;
 Large Aromatic Hydrocarbon Radical Cation with Global Aromaticity and
 State-Associated Magnetic Activity
;
_journal_issue 14
_journal_name_full 'Chemistry of Materials'
_journal_page_first 5927
_journal_page_last 5936
_journal_paper_doi 10.1021/acs.chemmater.9b05099
_journal_volume 32
_journal_year 2020
_chemical_formula_moiety 'C72 H78 O8'
_chemical_formula_sum 'C72 H78 O8'
_chemical_formula_weight 1071.34
_space_group_crystal_system monoclinic
_space_group_IT_number 14
_space_group_name_Hall '-P 2yn'
_space_group_name_H-M_alt 'P 1 21/n 1'
_atom_sites_solution_hydrogens geom
_atom_sites_solution_primary dual
_audit_creation_date 2017-10-19
_audit_creation_method
;
Olex2 1.2
(compiled 2017.03.28 svn.r3405 for OlexSys, GUI svn.r5337)
;
_cell_angle_alpha 90
_cell_angle_beta 107.052(3)
_cell_angle_gamma 90
_cell_formula_units_Z 4
_cell_length_a 14.4186(6)
_cell_length_b 26.1598(10)
_cell_length_c 16.3989(7)
_cell_measurement_reflns_used 7082
_cell_measurement_temperature 173(2)
_cell_measurement_theta_max 49.07
_cell_measurement_theta_min 2.86
_cell_volume 5913.5(4)
_computing_cell_refinement 'SAINT v8.37A (Bruker, 2015)'
_computing_data_reduction 'SAINT v8.37A (Bruker, 2015)'
_computing_molecular_graphics 'Olex2 (Dolomanov et al., 2009)'
_computing_publication_material 'Olex2 (Dolomanov et al., 2009)'
_computing_structure_refinement 'ShelXL (Sheldrick, 2015)'
_computing_structure_solution 'ShelXT (Sheldrick, 2015)'
_diffrn_ambient_temperature 173.0
_diffrn_measured_fraction_theta_full 0.974
_diffrn_measured_fraction_theta_max 0.974
_diffrn_measurement_device_type 'Bruker D8 Venture'
_diffrn_measurement_method '\f and \w scans'
_diffrn_radiation_type GaK\a
_diffrn_radiation_wavelength 1.34139
_diffrn_reflns_av_R_equivalents 0.1636
_diffrn_reflns_av_unetI/netI 0.1390
_diffrn_reflns_Laue_measured_fraction_full 0.974
_diffrn_reflns_Laue_measured_fraction_max 0.974
_diffrn_reflns_limit_h_max 13
_diffrn_reflns_limit_h_min -17
_diffrn_reflns_limit_k_max 31
_diffrn_reflns_limit_k_min -31
_diffrn_reflns_limit_l_max 20
_diffrn_reflns_limit_l_min -20
_diffrn_reflns_number 49573
_diffrn_reflns_point_group_measured_fraction_full 0.974
_diffrn_reflns_point_group_measured_fraction_max 0.974
_diffrn_reflns_theta_full 53.594
_diffrn_reflns_theta_max 54.997
_diffrn_reflns_theta_min 2.859
_diffrn_standards_number 0
_exptl_absorpt_coefficient_mu 0.390
_exptl_absorpt_correction_T_max 0.7512
_exptl_absorpt_correction_T_min 0.4952
_exptl_absorpt_correction_type multi-scan
_exptl_absorpt_process_details
'SADABS-2016/2 (Bruker,2016/2) was used for absorption correction. wR2(int) was 0.1676 before and 0.1037 after correction. The Ratio of minimum to maximum transmission is 0.6592. The \l/2 correction factor is Not present.'
_exptl_crystal_colour red
_exptl_crystal_colour_primary red
_exptl_crystal_density_diffrn 1.203
_exptl_crystal_description prism
_exptl_crystal_F_000 2296
_exptl_crystal_size_max 0.1
_exptl_crystal_size_mid 0.03
_exptl_crystal_size_min 0.02
_refine_diff_density_max 0.344
_refine_diff_density_min -0.275
_refine_diff_density_rms 0.058
_refine_ls_extinction_method none
_refine_ls_goodness_of_fit_ref 0.980
_refine_ls_hydrogen_treatment constr
_refine_ls_matrix_type full
_refine_ls_number_parameters 735
_refine_ls_number_reflns 10986
_refine_ls_number_restraints 12
_refine_ls_restrained_S_all 0.986
_refine_ls_R_factor_all 0.2423
_refine_ls_R_factor_gt 0.0974
_refine_ls_shift/su_max 0.005
_refine_ls_shift/su_mean 0.000
_refine_ls_structure_factor_coef Fsqd
_refine_ls_weighting_details 'w=1/[\s^2^(Fo^2^)+(0.1551P)^2^] where P=(Fo^2^+2Fc^2^)/3'
_refine_ls_weighting_scheme calc
_refine_ls_wR_factor_gt 0.2286
_refine_ls_wR_factor_ref 0.3278
_reflns_Friedel_coverage 0.000
_reflns_number_gt 3868
_reflns_number_total 10986
_reflns_threshold_expression 'I > 2\s(I)'
_cod_data_source_file cm9b05099_si_004.cif
_cod_data_source_block mjl17050_0m
_cod_depositor_comments
;Adding full bibliography for 4003630--4003634.cif.

 Adding full bibliography for 4003630--4003634.cif.
;
_cod_database_code 4003634
_shelx_shelxl_version_number 2017/1
_shelx_space_group_comment
;
The symmetry employed for this shelxl refinement is uniquely defined
by the following loop, which should always be used as a source of
symmetry information in preference to the above space-group names.
They are only intended as comments.
;
_shelx_estimated_absorpt_t_max 0.992
_shelx_estimated_absorpt_t_min 0.962
_olex2_refinement_description
;
1. Fixed Uiso
 At 1.2 times of:
  All C(H) groups, All C(H,H) groups
 At 1.5 times of:
  All C(H,H,H) groups
2. Uiso/Uaniso restraints and constraints
Uanis(C43) \\sim Ueq, Uanis(C42) \\sim Ueq: with sigma of 0.02 and sigma for
terminal atoms of 0.04
3.a Secondary CH2 refined with riding coordinates:
 C36(H36A,H36B), C37(H37A,H37B), C38(H38A,H38B), C40(H40A,H40B), C41(H41A,
 H41B), C42(H42A,H42B), C55(H55A,H55B), C56(H56A,H56B), C57(H57A,H57B),
 C59(H59A,H59B), C60(H60A,H60B), C61(H61A,H61B)
3.b Aromatic/amide H refined with riding coordinates:
 C9(H9), C10(H10), C11(H11), C12(H12), C25(H25), C26(H26), C27(H27), C28(H28),
 C47(H47), C49(H49), C66(H66), C68(H68)
3.c Idealised Me refined as rotating group:
 C35(H35A,H35B,H35C), C39(H39A,H39B,H39C), C43(H43A,H43B,H43C), C44(H44A,H44B,
 H44C), C51(H51A,H51B,H51C), C52(H52A,H52B,H52C), C53(H53A,H53B,H53C), C54(H54A,
 H54B,H54C), C58(H58A,H58B,H58C), C62(H62A,H62B,H62C), C63(H63A,H63B,H63C),
 C70(H70A,H70B,H70C), C71(H71A,H71B,H71C), C72(H72A,H72B,H72C)
;
_olex2_submission_special_instructions 'No special instructions were received'

loop_
_space_group_symop_operation_xyz
'x, y, z'
'-x+1/2, y+1/2, -z+1/2'
'-x, -y, -z'
'x-1/2, -y-1/2, z-1/2'

loop_
_atom_site_label
_atom_site_type_symbol
_atom_site_fract_x
_atom_site_fract_y
_atom_site_fract_z
_atom_site_U_iso_or_equiv
_atom_site_adp_type
_atom_site_occupancy
_atom_site_site_symmetry_order
_atom_site_calc_flag
_atom_site_refinement_flags_posn
_atom_site_refinement_flags_adp
_atom_site_refinement_flags_occupancy
_atom_site_disorder_assembly
_atom_site_disorder_group
O1 O 0.0805(3) 0.65968(13) 0.2169(3) 0.0798(11) Uani 1 1 d . . . . .
O2 O 0.2185(2) 0.67968(13) 0.3569(2) 0.0719(10) Uani 1 1 d . . . . .
O3 O 0.1919(2) 0.69480(12) 0.5118(2) 0.0717(10) Uani 1 1 d . . . . .
O4 O 0.3335(3) 0.71739(14) 0.6550(3) 0.0793(11) Uani 1 1 d . . . . .
O5 O 0.0370(2) 0.40219(13) 0.3789(2) 0.0684(10) Uani 1 1 d . . . . .
O6 O 0.1787(2) 0.42692(12) 0.5220(2) 0.0624(9) Uani 1 1 d . . . . .
O7 O 0.3585(2) 0.43386(12) 0.5295(2) 0.0641(9) Uani 1 1 d . . . . .
O8 O 0.5104(2) 0.45638(15) 0.6670(2) 0.0797(11) Uani 1 1 d . . . . .
C1 C 0.1001(4) 0.6226(2) 0.2791(4) 0.0657(15) Uani 1 1 d . . . . .
C2 C 0.1709(4) 0.6342(2) 0.3535(4) 0.0643(14) Uani 1 1 d . . . . .
C3 C 0.1957(3) 0.5986(2) 0.4213(4) 0.0600(13) Uani 1 1 d . . . . .
C4 C 0.2594(3) 0.60993(19) 0.5038(3) 0.0570(13) Uani 1 1 d . . . . .
C5 C 0.2640(4) 0.6591(2) 0.5437(4) 0.0672(15) Uani 1 1 d . . . . .
C6 C 0.3360(3) 0.6711(2) 0.6166(4) 0.0646(15) Uani 1 1 d . . . . .
C7 C 0.4055(4) 0.6338(2) 0.6592(3) 0.0627(14) Uani 1 1 d . . . . .
C8 C 0.4864(4) 0.6451(2) 0.7336(4) 0.0685(15) Uani 1 1 d . . . . .
C9 C 0.5192(4) 0.6950(2) 0.7606(4) 0.0743(16) Uani 1 1 d . . . . .
H9 H 0.484487 0.723193 0.729623 0.089 Uiso 1 1 calc R . . . .
C10 C 0.5971(4) 0.7046(3) 0.8279(5) 0.0895(19) Uani 1 1 d . . . . .
H10 H 0.617925 0.738804 0.842086 0.107 Uiso 1 1 calc R . . . .
C11 C 0.6472(5) 0.6639(3) 0.8768(5) 0.109(2) Uani 1 1 d . . . . .
H11 H 0.701026 0.670438 0.925269 0.130 Uiso 1 1 calc R . . . .
C12 C 0.6187(5) 0.6146(3) 0.8549(4) 0.100(2) Uani 1 1 d . . . . .
H12 H 0.651812 0.587340 0.889620 0.120 Uiso 1 1 calc R . . . .
C13 C 0.5409(4) 0.6036(2) 0.7813(4) 0.0757(16) Uani 1 1 d . . . . .
C14 C 0.5205(4) 0.5518(2) 0.7534(4) 0.0708(15) Uani 1 1 d . . . . .
C15 C 0.4524(3) 0.5416(2) 0.6765(4) 0.0613(14) Uani 1 1 d . . . . .
C16 C 0.4387(4) 0.4916(2) 0.6373(4) 0.0651(14) Uani 1 1 d . . . . .
C17 C 0.3630(4) 0.4807(2) 0.5678(4) 0.0601(14) Uani 1 1 d . . . . .
C18 C 0.2928(3) 0.51878(19) 0.5277(3) 0.0591(13) Uani 1 1 d . . . . .
C19 C 0.2060(3) 0.50835(19) 0.4635(3) 0.0574(13) Uani 1 1 d . . . . .
C20 C 0.1568(4) 0.46029(19) 0.4542(4) 0.0601(14) Uani 1 1 d . . . . .
C21 C 0.0847(4) 0.44830(19) 0.3821(4) 0.0607(14) Uani 1 1 d . . . . .
C22 C 0.0479(3) 0.4844(2) 0.3132(4) 0.0610(14) Uani 1 1 d . . . . .
C23 C -0.0229(3) 0.47249(19) 0.2381(4) 0.0595(13) Uani 1 1 d . . . . .
C24 C -0.0640(4) 0.5117(2) 0.1790(4) 0.0666(14) Uani 1 1 d . . . . .
C25 C -0.1427(4) 0.5005(2) 0.1046(4) 0.0838(17) Uani 1 1 d . . . . .
H25 H -0.162533 0.465991 0.092341 0.101 Uiso 1 1 calc R . . . .
C26 C -0.1899(5) 0.5382(3) 0.0509(4) 0.098(2) Uani 1 1 d . . . . .
H26 H -0.243197 0.530136 0.002793 0.118 Uiso 1 1 calc R . . . .
C27 C -0.1595(5) 0.5886(3) 0.0670(4) 0.0927(19) Uani 1 1 d . . . . .
H27 H -0.193482 0.614851 0.030224 0.111 Uiso 1 1 calc R . . . .
C28 C -0.0820(4) 0.6009(2) 0.1344(4) 0.0807(17) Uani 1 1 d . . . . .
H28 H -0.061763 0.635579 0.142963 0.097 Uiso 1 1 calc R . . . .
C29 C -0.0308(4) 0.5631(2) 0.1922(4) 0.0684(15) Uani 1 1 d . . . . .
C30 C 0.0511(4) 0.5742(2) 0.2662(4) 0.0652(15) Uani 1 1 d . . . . .
C31 C 0.0870(3) 0.53570(18) 0.3281(3) 0.0568(13) Uani 1 1 d . . . . .
C32 C 0.1624(3) 0.54774(19) 0.4045(3) 0.0587(13) Uani 1 1 d . . . . .
C33 C 0.3163(3) 0.57088(19) 0.5536(4) 0.0608(14) Uani 1 1 d . . . . .
C34 C 0.3924(4) 0.5828(2) 0.6300(3) 0.0609(14) Uani 1 1 d . . . . .
C35 C 0.1241(5) 0.6500(2) 0.1496(5) 0.100(2) Uani 1 1 d . . . . .
H35A H 0.108885 0.678172 0.108483 0.150 Uiso 1 1 calc GR . . . .
H35B H 0.098466 0.617960 0.120655 0.150 Uiso 1 1 calc GR . . . .
H35C H 0.194629 0.647186 0.174010 0.150 Uiso 1 1 calc GR . . . .
C36 C 0.3187(4) 0.6741(2) 0.3624(4) 0.0855(18) Uani 1 1 d . . . . .
H36A H 0.326069 0.652428 0.315166 0.103 Uiso 1 1 calc R . . . .
H36B H 0.354393 0.657937 0.417146 0.103 Uiso 1 1 calc R . . . .
C37 C 0.3581(4) 0.7272(2) 0.3563(5) 0.103(2) Uani 1 1 d . . . . .
H37A H 0.338143 0.749828 0.396595 0.124 Uiso 1 1 calc R . . . .
H37B H 0.429837 0.725553 0.375080 0.124 Uiso 1 1 calc R . . . .
C38 C 0.3261(5) 0.7511(3) 0.2695(5) 0.106(2) Uani 1 1 d . . . . .
H38A H 0.339738 0.788181 0.275048 0.127 Uiso 1 1 calc R . . . .
H38B H 0.255021 0.746705 0.245598 0.127 Uiso 1 1 calc R . . . .
C39 C 0.3758(5) 0.7283(3) 0.2071(5) 0.119(2) Uani 1 1 d . . . . .
H39A H 0.353187 0.746108 0.152283 0.179 Uiso 1 1 calc GR . . . .
H39B H 0.359711 0.691880 0.198800 0.179 Uiso 1 1 calc GR . . . .
H39C H 0.446187 0.732282 0.230352 0.179 Uiso 1 1 calc GR . . . .
C40 C 0.1037(4) 0.6828(2) 0.5305(5) 0.093(2) Uani 1 1 d . . . . .
H40A H 0.117172 0.675419 0.592085 0.112 Uiso 1 1 calc R . . . .
H40B H 0.073485 0.652163 0.498022 0.112 Uiso 1 1 calc R . . . .
C41 C 0.0373(5) 0.7267(3) 0.5067(5) 0.113(2) Uani 1 1 d . . . . .
H41A H 0.030011 0.735461 0.446444 0.136 Uiso 1 1 calc R . . . .
H41B H -0.027202 0.716158 0.510521 0.136 Uiso 1 1 calc R . . . .
C42 C 0.0665(7) 0.7718(4) 0.5573(9) 0.192(5) Uani 1 1 d . U . . .
H42A H 0.130570 0.782734 0.552780 0.231 Uiso 1 1 calc R . . . .
H42B H 0.074939 0.762953 0.617781 0.231 Uiso 1 1 calc R . . . .
C43 C -0.0018(11) 0.8160(4) 0.5339(13) 0.320(9) Uani 1 1 d . U . . .
H43A H 0.035104 0.847536 0.534488 0.480 Uiso 1 1 calc GR . . . .
H43B H -0.038850 0.818875 0.575158 0.480 Uiso 1 1 calc GR . . . .
H43C H -0.046485 0.810609 0.476710 0.480 Uiso 1 1 calc GR . . . .
C44 C 0.3470(5) 0.7610(2) 0.6051(5) 0.101(2) Uani 1 1 d . . . . .
H44A H 0.296371 0.761099 0.550145 0.152 Uiso 1 1 calc GR . . . .
H44B H 0.410856 0.758850 0.595457 0.152 Uiso 1 1 calc GR . . . .
H44C H 0.343034 0.792588 0.636078 0.152 Uiso 1 1 calc GR . . . .
C45 C 0.5704(4) 0.5102(2) 0.8118(4) 0.0791(17) Uani 1 1 d . . . . .
C46 C 0.6661(5) 0.4944(2) 0.8132(5) 0.092(2) Uani 1 1 d . . . . .
C47 C 0.7090(6) 0.4567(3) 0.8689(6) 0.115(3) Uani 1 1 d . . . . .
H47 H 0.772147 0.445854 0.869827 0.138 Uiso 1 1 calc R . . . .
C48 C 0.6661(7) 0.4333(3) 0.9241(5) 0.105(2) Uani 1 1 d . . . . .
C49 C 0.5722(7) 0.4499(3) 0.9223(4) 0.108(2) Uani 1 1 d . . . . .
H49 H 0.540745 0.434382 0.959439 0.129 Uiso 1 1 calc R . . . .
C50 C 0.5247(6) 0.4885(3) 0.8670(4) 0.0900(19) Uani 1 1 d . . . . .
C51 C 0.4227(5) 0.5048(2) 0.8632(4) 0.106(2) Uani 1 1 d . . . . .
H51A H 0.419810 0.542137 0.866234 0.158 Uiso 1 1 calc GR . . . .
H51B H 0.405123 0.489787 0.911407 0.158 Uiso 1 1 calc GR . . . .
H51C H 0.377307 0.492926 0.809622 0.158 Uiso 1 1 calc GR . . . .
C52 C 0.7165(5) 0.5157(3) 0.7527(5) 0.118(2) Uani 1 1 d . . . . .
H52A H 0.689895 0.499868 0.696557 0.178 Uiso 1 1 calc GR . . . .
H52B H 0.786071 0.508433 0.774278 0.178 Uiso 1 1 calc GR . . . .
H52C H 0.706366 0.552759 0.747848 0.178 Uiso 1 1 calc GR . . . .
C53 C 0.7150(6) 0.3907(3) 0.9871(5) 0.154(3) Uani 1 1 d . . . . .
H53A H 0.683527 0.388266 1.032463 0.231 Uiso 1 1 calc GR . . . .
H53B H 0.783861 0.398755 1.012178 0.231 Uiso 1 1 calc GR . . . .
H53C H 0.708590 0.358017 0.956760 0.231 Uiso 1 1 calc GR . . . .
C54 C 0.4854(5) 0.4088(2) 0.6989(4) 0.0928(19) Uani 1 1 d . . . . .
H54A H 0.460220 0.385073 0.651376 0.139 Uiso 1 1 calc GR . . . .
H54B H 0.435721 0.414888 0.727746 0.139 Uiso 1 1 calc GR . . . .
H54C H 0.543239 0.394109 0.739457 0.139 Uiso 1 1 calc GR . . . .
C55 C 0.4130(4) 0.4307(2) 0.4705(4) 0.0875(19) Uani 1 1 d . . . . .
H55A H 0.483310 0.430561 0.500836 0.105 Uiso 1 1 calc R . . . .
H55B H 0.398539 0.460254 0.431016 0.105 Uiso 1 1 calc R . . . .
C56 C 0.3829(4) 0.3807(2) 0.4215(4) 0.0856(18) Uani 1 1 d . . . . .
H56A H 0.311613 0.380353 0.395815 0.103 Uiso 1 1 calc R . . . .
H56B H 0.413107 0.378806 0.374573 0.103 Uiso 1 1 calc R . . . .
C57 C 0.4126(6) 0.3352(2) 0.4777(5) 0.120(3) Uani 1 1 d . . . . .
H57A H 0.383319 0.337753 0.525197 0.144 Uiso 1 1 calc R . . . .
H57B H 0.483927 0.335658 0.502803 0.144 Uiso 1 1 calc R . . . .
C58 C 0.3831(6) 0.2846(2) 0.4325(5) 0.116(2) Uani 1 1 d . . . . .
H58A H 0.408000 0.282609 0.382995 0.175 Uiso 1 1 calc GR . . . .
H58B H 0.312228 0.281932 0.413449 0.175 Uiso 1 1 calc GR . . . .
H58C H 0.410179 0.256457 0.471759 0.175 Uiso 1 1 calc GR . . . .
C59 C 0.1126(5) 0.4297(2) 0.5712(4) 0.0928(19) Uani 1 1 d . . . . .
H59A H 0.045486 0.422442 0.535898 0.111 Uiso 1 1 calc R . . . .
H59B H 0.114567 0.463771 0.597956 0.111 Uiso 1 1 calc R . . . .
C60 C 0.1530(7) 0.3845(5) 0.6445(6) 0.173(5) Uani 1 1 d . . . . .
H60A H 0.101709 0.373705 0.669775 0.207 Uiso 1 1 calc R . . . .
H60B H 0.176091 0.354309 0.619669 0.207 Uiso 1 1 calc R . . . .
C61 C 0.2274(9) 0.4078(4) 0.7035(8) 0.174(4) Uani 1 1 d . . . . .
H61A H 0.202684 0.434201 0.735010 0.208 Uiso 1 1 calc R . . . .
H61B H 0.272545 0.424035 0.676022 0.208 Uiso 1 1 calc R . . . .
C62 C 0.2838(9) 0.3602(5) 0.7702(7) 0.226(6) Uani 1 1 d . . . . .
H62A H 0.342522 0.349832 0.755958 0.339 Uiso 1 1 calc GR . . . .
H62B H 0.240002 0.330887 0.763927 0.339 Uiso 1 1 calc GR . . . .
H62C H 0.301548 0.372471 0.829257 0.339 Uiso 1 1 calc GR . . . .
C63 C 0.0935(4) 0.3581(2) 0.3724(4) 0.0859(18) Uani 1 1 d . . . . .
H63A H 0.126489 0.364131 0.328839 0.129 Uiso 1 1 calc GR . . . .
H63B H 0.050718 0.328339 0.356279 0.129 Uiso 1 1 calc GR . . . .
H63C H 0.141755 0.351714 0.427466 0.129 Uiso 1 1 calc GR . . . .
C64 C -0.0617(4) 0.4191(2) 0.2149(3) 0.0655(14) Uani 1 1 d . . . . .
C65 C -0.0232(4) 0.3875(2) 0.1653(4) 0.0721(15) Uani 1 1 d . . . . .
C66 C -0.0625(4) 0.3391(2) 0.1417(4) 0.0820(17) Uani 1 1 d . . . . .
H66 H -0.035884 0.317880 0.107192 0.098 Uiso 1 1 calc R . . . .
C67 C -0.1397(5) 0.3214(2) 0.1679(4) 0.0808(17) Uani 1 1 d . . . . .
C68 C -0.1795(4) 0.3529(2) 0.2159(4) 0.0796(17) Uani 1 1 d . . . . .
H68 H -0.233962 0.341467 0.232342 0.095 Uiso 1 1 calc R . . . .
C69 C -0.1411(4) 0.4013(2) 0.2406(3) 0.0685(15) Uani 1 1 d . . . . .
C70 C -0.1847(4) 0.4353(2) 0.2941(4) 0.0837(17) Uani 1 1 d . . . . .
H70A H -0.139557 0.438239 0.351644 0.126 Uiso 1 1 calc GR . . . .
H70B H -0.245901 0.420405 0.297336 0.126 Uiso 1 1 calc GR . . . .
H70C H -0.197037 0.469272 0.267989 0.126 Uiso 1 1 calc GR . . . .
C71 C 0.0595(5) 0.4046(2) 0.1336(4) 0.100(2) Uani 1 1 d . . . . .
H71A H 0.047466 0.439586 0.111475 0.150 Uiso 1 1 calc GR . . . .
H71B H 0.065046 0.381735 0.087927 0.150 Uiso 1 1 calc GR . . . .
H71C H 0.119912 0.403733 0.180591 0.150 Uiso 1 1 calc GR . . . .
C72 C -0.1823(5) 0.2684(2) 0.1414(4) 0.110(2) Uani 1 1 d . . . . .
H72A H -0.241017 0.264014 0.159323 0.164 Uiso 1 1 calc GR . . . .
H72B H -0.134651 0.242274 0.168676 0.164 Uiso 1 1 calc GR . . . .
H72C H -0.198791 0.264997 0.079320 0.164 Uiso 1 1 calc GR . . . .

loop_
_atom_site_aniso_label
_atom_site_aniso_U_11
_atom_site_aniso_U_22
_atom_site_aniso_U_33
_atom_site_aniso_U_23
_atom_site_aniso_U_13
_atom_site_aniso_U_12
O1 0.085(3) 0.063(2) 0.088(3) 0.010(2) 0.021(2) -0.0027(19)
O2 0.059(2) 0.064(2) 0.095(3) 0.0054(19) 0.026(2) -0.0081(18)
O3 0.059(2) 0.063(2) 0.098(3) 0.0007(19) 0.030(2) 0.0040(18)
O4 0.076(2) 0.058(2) 0.105(3) -0.017(2) 0.029(2) 0.0026(19)
O5 0.060(2) 0.063(2) 0.086(3) -0.0011(19) 0.0256(19) -0.0013(19)
O6 0.058(2) 0.064(2) 0.070(2) 0.0039(19) 0.0267(18) -0.0024(17)
O7 0.059(2) 0.064(2) 0.077(2) -0.0057(19) 0.0311(19) 0.0012(17)
O8 0.063(2) 0.079(3) 0.090(3) -0.006(2) 0.013(2) 0.011(2)
C1 0.063(3) 0.055(3) 0.088(4) 0.009(3) 0.035(3) 0.001(3)
C2 0.054(3) 0.059(4) 0.083(4) 0.005(3) 0.025(3) -0.004(3)
C3 0.048(3) 0.058(4) 0.080(4) 0.006(3) 0.028(3) 0.005(3)
C4 0.053(3) 0.055(4) 0.069(4) 0.000(3) 0.028(3) 0.001(3)
C5 0.051(3) 0.058(4) 0.101(5) 0.000(3) 0.035(3) 0.003(3)
C6 0.042(3) 0.063(4) 0.094(4) -0.008(3) 0.028(3) -0.003(3)
C7 0.053(3) 0.067(4) 0.076(4) -0.014(3) 0.032(3) -0.006(3)
C8 0.061(3) 0.068(4) 0.082(4) -0.013(3) 0.030(3) -0.001(3)
C9 0.068(4) 0.079(4) 0.076(4) -0.013(3) 0.022(3) -0.002(3)
C10 0.072(4) 0.080(4) 0.112(5) -0.013(4) 0.020(4) -0.002(4)
C11 0.102(5) 0.093(5) 0.109(6) -0.034(5) -0.004(4) -0.006(4)
C12 0.096(5) 0.083(5) 0.102(5) -0.020(4) -0.003(4) 0.008(4)
C13 0.065(4) 0.074(4) 0.088(4) -0.015(4) 0.022(3) -0.005(3)
C14 0.066(3) 0.070(4) 0.076(4) -0.006(3) 0.022(3) 0.009(3)
C15 0.050(3) 0.068(4) 0.072(4) -0.005(3) 0.028(3) 0.003(3)
C16 0.051(3) 0.072(4) 0.075(4) -0.007(3) 0.023(3) 0.006(3)
C17 0.055(3) 0.055(3) 0.078(4) -0.010(3) 0.032(3) 0.003(3)
C18 0.054(3) 0.061(4) 0.071(4) -0.001(3) 0.030(3) 0.001(3)
C19 0.050(3) 0.062(3) 0.069(4) 0.002(3) 0.030(3) -0.002(3)
C20 0.053(3) 0.057(3) 0.079(4) 0.004(3) 0.033(3) 0.000(3)
C21 0.054(3) 0.052(3) 0.084(4) 0.003(3) 0.032(3) -0.005(3)
C22 0.052(3) 0.058(3) 0.079(4) 0.002(3) 0.029(3) 0.001(3)
C23 0.047(3) 0.066(4) 0.068(4) 0.002(3) 0.022(3) -0.002(3)
C24 0.061(3) 0.071(4) 0.071(4) 0.002(3) 0.024(3) -0.002(3)
C25 0.080(4) 0.074(4) 0.091(5) -0.003(4) 0.016(4) -0.006(3)
C26 0.113(5) 0.081(5) 0.088(5) 0.010(4) 0.009(4) -0.007(4)
C27 0.086(4) 0.082(5) 0.095(5) 0.011(4) 0.003(4) -0.001(4)
C28 0.080(4) 0.070(4) 0.087(5) 0.001(4) 0.017(4) 0.000(3)
C29 0.062(3) 0.058(4) 0.086(4) 0.001(3) 0.025(3) -0.003(3)
C30 0.049(3) 0.067(4) 0.083(4) -0.007(3) 0.026(3) -0.002(3)
C31 0.042(3) 0.053(3) 0.078(4) 0.004(3) 0.021(3) 0.004(2)
C32 0.050(3) 0.055(4) 0.078(4) 0.000(3) 0.028(3) -0.003(3)
C33 0.048(3) 0.058(4) 0.083(4) 0.004(3) 0.028(3) 0.008(3)
C34 0.051(3) 0.072(4) 0.068(4) -0.004(3) 0.030(3) -0.001(3)
C35 0.098(5) 0.097(5) 0.113(6) 0.028(4) 0.043(4) 0.000(4)
C36 0.057(3) 0.090(4) 0.113(5) 0.026(4) 0.030(3) -0.005(3)
C37 0.068(4) 0.102(5) 0.138(7) 0.018(5) 0.027(4) -0.025(4)
C38 0.107(5) 0.088(5) 0.124(6) 0.028(5) 0.036(5) -0.006(4)
C39 0.108(5) 0.129(6) 0.127(7) 0.014(5) 0.044(5) -0.023(5)
C40 0.063(4) 0.098(5) 0.130(6) 0.009(4) 0.046(4) 0.015(3)
C41 0.083(4) 0.115(6) 0.162(7) 0.037(5) 0.070(5) 0.033(4)
C42 0.145(8) 0.136(7) 0.317(13) -0.043(8) 0.100(8) 0.035(6)
C43 0.317(16) 0.159(10) 0.57(3) 0.010(13) 0.269(18) 0.087(11)
C44 0.087(4) 0.062(4) 0.149(6) -0.004(4) 0.026(4) -0.004(3)
C45 0.074(4) 0.076(4) 0.077(4) -0.018(4) 0.006(4) 0.003(3)
C46 0.079(5) 0.072(4) 0.097(5) -0.011(4) -0.019(4) 0.015(4)
C47 0.105(6) 0.104(6) 0.117(7) -0.025(5) 0.004(5) 0.013(5)
C48 0.109(6) 0.081(5) 0.096(6) -0.013(4) -0.016(5) 0.018(5)
C49 0.161(8) 0.085(5) 0.068(5) -0.008(4) 0.020(5) -0.005(5)
C50 0.112(6) 0.076(4) 0.075(5) -0.002(4) 0.017(4) 0.010(4)
C51 0.138(7) 0.093(5) 0.099(5) 0.000(4) 0.055(5) -0.001(4)
C52 0.078(4) 0.131(6) 0.144(7) -0.015(5) 0.030(5) 0.002(4)
C53 0.177(8) 0.093(6) 0.136(7) 0.010(5) -0.041(6) 0.027(5)
C54 0.116(5) 0.067(4) 0.092(5) 0.003(4) 0.024(4) 0.012(4)
C55 0.082(4) 0.077(4) 0.120(5) -0.025(4) 0.056(4) -0.009(3)
C56 0.084(4) 0.094(5) 0.094(5) -0.022(4) 0.050(4) -0.004(4)
C57 0.148(7) 0.078(5) 0.116(6) -0.012(5) 0.010(5) 0.022(4)
C58 0.166(7) 0.076(5) 0.114(6) -0.021(4) 0.051(5) -0.004(4)
C59 0.094(5) 0.110(5) 0.084(5) 0.022(4) 0.040(4) 0.011(4)
C60 0.138(8) 0.290(14) 0.119(8) -0.039(9) 0.081(7) -0.074(9)
C61 0.221(12) 0.160(9) 0.190(11) -0.025(8) 0.138(10) -0.047(9)
C62 0.275(14) 0.246(12) 0.178(11) 0.115(10) 0.101(10) 0.124(11)
C63 0.078(4) 0.065(4) 0.117(5) -0.012(3) 0.032(4) 0.000(3)
C64 0.056(3) 0.069(4) 0.073(4) -0.007(3) 0.020(3) -0.001(3)
C65 0.062(3) 0.076(4) 0.081(4) -0.003(3) 0.026(3) -0.005(3)
C66 0.088(4) 0.071(4) 0.091(5) -0.013(3) 0.033(4) -0.005(3)
C67 0.080(4) 0.064(4) 0.094(5) 0.001(3) 0.018(4) -0.010(3)
C68 0.063(3) 0.075(4) 0.096(5) 0.010(4) 0.015(3) -0.012(3)
C69 0.059(3) 0.080(4) 0.070(4) 0.004(3) 0.024(3) -0.004(3)
C70 0.064(3) 0.092(4) 0.103(5) 0.003(4) 0.036(3) 0.002(3)
C71 0.097(5) 0.103(5) 0.117(6) -0.017(4) 0.058(4) -0.005(4)
C72 0.127(6) 0.081(5) 0.112(6) -0.006(4) 0.022(5) -0.034(4)

loop_
_atom_type_symbol
_atom_type_description
_atom_type_scat_dispersion_real
_atom_type_scat_dispersion_imag
_atom_type_scat_source
C C 0.0150 0.0070 'International Tables Vol C Tables 4.2.6.8 and 6.1.1.4'
H H 0.0000 0.0000 'International Tables Vol C Tables 4.2.6.8 and 6.1.1.4'
O O 0.0410 0.0250 'International Tables Vol C Tables 4.2.6.8 and 6.1.1.4'

loop_
_geom_angle_atom_site_label_1
_geom_angle_atom_site_label_2
_geom_angle_atom_site_label_3
_geom_angle
_geom_angle_site_symmetry_1
_geom_angle_site_symmetry_3
_geom_angle_publ_flag
C1 O1 C35 113.7(4) . . ?
C2 O2 C36 113.6(4) . . ?
C5 O3 C40 112.9(4) . . ?
C6 O4 C44 114.3(5) . . ?
C21 O5 C63 114.7(4) . . ?
C20 O6 C59 113.2(4) . . ?
C17 O7 C55 113.8(4) . . ?
C16 O8 C54 118.0(4) . . ?
O1 C1 C30 121.8(5) . . ?
C2 C1 O1 116.0(5) . . ?
C2 C1 C30 122.2(5) . . ?
O2 C2 C1 117.6(5) . . ?
O2 C2 C3 122.3(5) . . ?
C1 C2 C3 120.0(5) . . ?
C2 C3 C4 123.5(5) . . ?
C32 C3 C2 118.3(5) . . ?
C32 C3 C4 117.9(5) . . ?
C3 C4 C5 123.4(5) . . ?
C33 C4 C3 120.2(5) . . ?
C33 C4 C5 116.3(5) . . ?
O3 C5 C4 120.3(5) . . ?
C6 C5 O3 118.0(5) . . ?
C6 C5 C4 121.6(5) . . ?
O4 C6 C7 119.2(5) . . ?
C5 C6 O4 119.2(5) . . ?
C5 C6 C7 121.1(5) . . ?
C6 C7 C8 123.4(5) . . ?
C34 C7 C6 118.3(5) . . ?
C34 C7 C8 118.2(5) . . ?
C9 C8 C7 124.3(5) . . ?
C9 C8 C13 116.8(5) . . ?
C13 C8 C7 118.9(5) . . ?
C8 C9 H9 118.3 . . ?
C10 C9 C8 123.4(6) . . ?
C10 C9 H9 118.3 . . ?
C9 C10 H10 120.2 . . ?
C9 C10 C11 119.5(6) . . ?
C11 C10 H10 120.2 . . ?
C10 C11 H11 119.9 . . ?
C12 C11 C10 120.2(6) . . ?
C12 C11 H11 119.9 . . ?
C11 C12 H12 119.4 . . ?
C11 C12 C13 121.1(6) . . ?
C13 C12 H12 119.4 . . ?
C8 C13 C14 121.0(5) . . ?
C12 C13 C8 118.9(5) . . ?
C12 C13 C14 120.0(6) . . ?
C13 C14 C45 118.2(5) . . ?
C15 C14 C13 119.8(5) . . ?
C15 C14 C45 121.9(5) . . ?
C14 C15 C16 123.3(5) . . ?
C14 C15 C34 119.6(5) . . ?
C16 C15 C34 117.1(5) . . ?
O8 C16 C15 117.6(5) . . ?
C17 C16 O8 119.8(5) . . ?
C17 C16 C15 122.3(5) . . ?
O7 C17 C18 118.6(5) . . ?
C16 C17 O7 119.4(5) . . ?
C16 C17 C18 121.7(5) . . ?
C17 C18 C33 116.7(5) . . ?
C19 C18 C17 124.2(5) . . ?
C19 C18 C33 119.1(5) . . ?
C18 C19 C20 123.7(5) . . ?
C18 C19 C32 119.1(5) . . ?
C32 C19 C20 117.2(5) . . ?
O6 C20 C19 118.9(5) . . ?
C21 C20 O6 119.4(4) . . ?
C21 C20 C19 121.6(5) . . ?
O5 C21 C22 118.3(5) . . ?
C20 C21 O5 118.6(5) . . ?
C20 C21 C22 122.6(5) . . ?
C23 C22 C21 123.6(5) . . ?
C23 C22 C31 120.5(5) . . ?
C31 C22 C21 115.9(5) . . ?
C22 C23 C24 119.8(5) . . ?
C22 C23 C64 123.6(5) . . ?
C24 C23 C64 116.6(5) . . ?
C23 C24 C25 120.1(5) . . ?
C23 C24 C29 121.8(5) . . ?
C29 C24 C25 118.1(5) . . ?
C24 C25 H25 119.3 . . ?
C26 C25 C24 121.4(6) . . ?
C26 C25 H25 119.3 . . ?
C25 C26 H26 120.2 . . ?
C25 C26 C27 119.6(6) . . ?
C27 C26 H26 120.2 . . ?
C26 C27 H27 119.4 . . ?
C28 C27 C26 121.2(6) . . ?
C28 C27 H27 119.4 . . ?
C27 C28 H28 119.4 . . ?
C27 C28 C29 121.3(6) . . ?
C29 C28 H28 119.4 . . ?
C24 C29 C30 118.1(5) . . ?
C28 C29 C24 118.2(5) . . ?
C28 C29 C30 123.6(5) . . ?
C1 C30 C29 123.0(5) . . ?
C31 C30 C1 117.5(5) . . ?
C31 C30 C29 119.5(5) . . ?
C30 C31 C22 119.7(5) . . ?
C30 C31 C32 119.6(5) . . ?
C32 C31 C22 120.6(5) . . ?
C3 C32 C19 119.4(5) . . ?
C3 C32 C31 120.3(5) . . ?
C19 C32 C31 120.3(5) . . ?
C4 C33 C18 117.9(5) . . ?
C4 C33 C34 120.9(5) . . ?
C34 C33 C18 121.1(5) . . ?
C7 C34 C15 121.6(5) . . ?
C7 C34 C33 119.6(5) . . ?
C33 C34 C15 118.9(5) . . ?
O1 C35 H35A 109.5 . . ?
O1 C35 H35B 109.5 . . ?
O1 C35 H35C 109.5 . . ?
H35A C35 H35B 109.5 . . ?
H35A C35 H35C 109.5 . . ?
H35B C35 H35C 109.5 . . ?
O2 C36 H36A 110.3 . . ?
O2 C36 H36B 110.3 . . ?
O2 C36 C37 107.1(5) . . ?
H36A C36 H36B 108.5 . . ?
C37 C36 H36A 110.3 . . ?
C37 C36 H36B 110.3 . . ?
C36 C37 H37A 108.5 . . ?
C36 C37 H37B 108.5 . . ?
H37A C37 H37B 107.5 . . ?
C38 C37 C36 115.3(6) . . ?
C38 C37 H37A 108.5 . . ?
C38 C37 H37B 108.5 . . ?
C37 C38 H38A 108.9 . . ?
C37 C38 H38B 108.9 . . ?
C37 C38 C39 113.5(6) . . ?
H38A C38 H38B 107.7 . . ?
C39 C38 H38A 108.9 . . ?
C39 C38 H38B 108.9 . . ?
C38 C39 H39A 109.5 . . ?
C38 C39 H39B 109.5 . . ?
C38 C39 H39C 109.5 . . ?
H39A C39 H39B 109.5 . . ?
H39A C39 H39C 109.5 . . ?
H39B C39 H39C 109.5 . . ?
O3 C40 H40A 109.9 . . ?
O3 C40 H40B 109.9 . . ?
O3 C40 C41 108.8(5) . . ?
H40A C40 H40B 108.3 . . ?
C41 C40 H40A 109.9 . . ?
C41 C40 H40B 109.9 . . ?
C40 C41 H41A 108.4 . . ?
C40 C41 H41B 108.4 . . ?
H41A C41 H41B 107.5 . . ?
C42 C41 C40 115.6(8) . . ?
C42 C41 H41A 108.4 . . ?
C42 C41 H41B 108.4 . . ?
C41 C42 H42A 108.4 . . ?
C41 C42 H42B 108.4 . . ?
C41 C42 C43 115.4(11) . . ?
H42A C42 H42B 107.5 . . ?
C43 C42 H42A 108.4 . . ?
C43 C42 H42B 108.4 . . ?
C42 C43 H43A 109.5 . . ?
C42 C43 H43B 109.5 . . ?
C42 C43 H43C 109.5 . . ?
H43A C43 H43B 109.5 . . ?
H43A C43 H43C 109.5 . . ?
H43B C43 H43C 109.5 . . ?
O4 C44 H44A 109.5 . . ?
O4 C44 H44B 109.5 . . ?
O4 C44 H44C 109.5 . . ?
H44A C44 H44B 109.5 . . ?
H44A C44 H44C 109.5 . . ?
H44B C44 H44C 109.5 . . ?
C46 C45 C14 120.2(6) . . ?
C50 C45 C14 119.0(6) . . ?
C50 C45 C46 120.7(7) . . ?
C45 C46 C52 122.2(7) . . ?
C47 C46 C45 117.7(8) . . ?
C47 C46 C52 120.0(7) . . ?
C46 C47 H47 118.0 . . ?
C46 C47 C48 123.9(8) . . ?
C48 C47 H47 118.0 . . ?
C47 C48 C49 117.4(7) . . ?
C47 C48 C53 123.8(9) . . ?
C49 C48 C53 118.8(9) . . ?
C48 C49 H49 119.3 . . ?
C50 C49 C48 121.3(7) . . ?
C50 C49 H49 119.3 . . ?
C45 C50 C49 118.9(7) . . ?
C45 C50 C51 120.1(6) . . ?
C49 C50 C51 121.0(7) . . ?
C50 C51 H51A 109.5 . . ?
C50 C51 H51B 109.5 . . ?
C50 C51 H51C 109.5 . . ?
H51A C51 H51B 109.5 . . ?
H51A C51 H51C 109.5 . . ?
H51B C51 H51C 109.5 . . ?
C46 C52 H52A 109.5 . . ?
C46 C52 H52B 109.5 . . ?
C46 C52 H52C 109.5 . . ?
H52A C52 H52B 109.5 . . ?
H52A C52 H52C 109.5 . . ?
H52B C52 H52C 109.5 . . ?
C48 C53 H53A 109.5 . . ?
C48 C53 H53B 109.5 . . ?
C48 C53 H53C 109.5 . . ?
H53A C53 H53B 109.5 . . ?
H53A C53 H53C 109.5 . . ?
H53B C53 H53C 109.5 . . ?
O8 C54 H54A 109.5 . . ?
O8 C54 H54B 109.5 . . ?
O8 C54 H54C 109.5 . . ?
H54A C54 H54B 109.5 . . ?
H54A C54 H54C 109.5 . . ?
H54B C54 H54C 109.5 . . ?
O7 C55 H55A 110.5 . . ?
O7 C55 H55B 110.5 . . ?
O7 C55 C56 106.2(4) . . ?
H55A C55 H55B 108.7 . . ?
C56 C55 H55A 110.5 . . ?
C56 C55 H55B 110.5 . . ?
C55 C56 H56A 109.2 . . ?
C55 C56 H56B 109.2 . . ?
H56A C56 H56B 107.9 . . ?
C57 C56 C55 111.9(6) . . ?
C57 C56 H56A 109.2 . . ?
C57 C56 H56B 109.2 . . ?
C56 C57 H57A 108.8 . . ?
C56 C57 H57B 108.8 . . ?
C56 C57 C58 114.0(6) . . ?
H57A C57 H57B 107.7 . . ?
C58 C57 H57A 108.8 . . ?
C58 C57 H57B 108.8 . . ?
C57 C58 H58A 109.5 . . ?
C57 C58 H58B 109.5 . . ?
C57 C58 H58C 109.5 . . ?
H58A C58 H58B 109.5 . . ?
H58A C58 H58C 109.5 . . ?
H58B C58 H58C 109.5 . . ?
O6 C59 H59A 111.2 . . ?
O6 C59 H59B 111.2 . . ?
O6 C59 C60 102.9(5) . . ?
H59A C59 H59B 109.1 . . ?
C60 C59 H59A 111.2 . . ?
C60 C59 H59B 111.2 . . ?
C59 C60 H60A 111.1 . . ?
C59 C60 H60B 111.1 . . ?
H60A C60 H60B 109.0 . . ?
C61 C60 C59 103.5(10) . . ?
C61 C60 H60A 111.1 . . ?
C61 C60 H60B 111.1 . . ?
C60 C61 H61A 110.7 . . ?
C60 C61 H61B 110.7 . . ?
C60 C61 C62 105.1(10) . . ?
H61A C61 H61B 108.8 . . ?
C62 C61 H61A 110.7 . . ?
C62 C61 H61B 110.7 . . ?
C61 C62 H62A 109.5 . . ?
C61 C62 H62B 109.5 . . ?
C61 C62 H62C 109.5 . . ?
H62A C62 H62B 109.5 . . ?
H62A C62 H62C 109.5 . . ?
H62B C62 H62C 109.5 . . ?
O5 C63 H63A 109.5 . . ?
O5 C63 H63B 109.5 . . ?
O5 C63 H63C 109.5 . . ?
H63A C63 H63B 109.5 . . ?
H63A C63 H63C 109.5 . . ?
H63B C63 H63C 109.5 . . ?
C65 C64 C23 121.1(5) . . ?
C65 C64 C69 118.7(5) . . ?
C69 C64 C23 120.1(5) . . ?
C64 C65 C66 120.3(5) . . ?
C64 C65 C71 121.4(5) . . ?
C66 C65 C71 118.3(5) . . ?
C65 C66 H66 119.5 . . ?
C67 C66 C65 121.0(5) . . ?
C67 C66 H66 119.5 . . ?
C66 C67 C72 120.6(6) . . ?
C68 C67 C66 119.0(5) . . ?
C68 C67 C72 120.3(6) . . ?
C67 C68 H68 119.5 . . ?
C67 C68 C69 120.9(5) . . ?
C69 C68 H68 119.5 . . ?
C64 C69 C70 119.6(5) . . ?
C68 C69 C64 120.0(5) . . ?
C68 C69 C70 120.4(5) . . ?
C69 C70 H70A 109.5 . . ?
C69 C70 H70B 109.5 . . ?
C69 C70 H70C 109.5 . . ?
H70A C70 H70B 109.5 . . ?
H70A C70 H70C 109.5 . . ?
H70B C70 H70C 109.5 . . ?
C65 C71 H71A 109.5 . . ?
C65 C71 H71B 109.5 . . ?
C65 C71 H71C 109.5 . . ?
H71A C71 H71B 109.5 . . ?
H71A C71 H71C 109.5 . . ?
H71B C71 H71C 109.5 . . ?
C67 C72 H72A 109.5 . . ?
C67 C72 H72B 109.5 . . ?
C67 C72 H72C 109.5 . . ?
H72A C72 H72B 109.5 . . ?
H72A C72 H72C 109.5 . . ?
H72B C72 H72C 109.5 . . ?

loop_
_geom_bond_atom_site_label_1
_geom_bond_atom_site_label_2
_geom_bond_distance
_geom_bond_site_symmetry_2
_geom_bond_publ_flag
O1 C1 1.377(6) . ?
O1 C35 1.444(7) . ?
O2 C2 1.365(6) . ?
O2 C36 1.429(5) . ?
O3 C5 1.382(6) . ?
O3 C40 1.428(6) . ?
O4 C6 1.371(6) . ?
O4 C44 1.450(7) . ?
O5 C21 1.382(5) . ?
O5 C63 1.434(6) . ?
O6 C20 1.375(6) . ?
O6 C59 1.419(6) . ?
O7 C17 1.370(6) . ?
O7 C55 1.415(6) . ?
O8 C16 1.363(6) . ?
O8 C54 1.436(6) . ?
C1 C2 1.376(7) . ?
C1 C30 1.433(7) . ?
C2 C3 1.414(7) . ?
C3 C4 1.426(7) . ?
C3 C32 1.414(6) . ?
C4 C5 1.435(7) . ?
C4 C33 1.411(6) . ?
C5 C6 1.371(7) . ?
C6 C7 1.424(7) . ?
C7 C8 1.449(7) . ?
C7 C34 1.412(7) . ?
C8 C9 1.414(7) . ?
C8 C13 1.430(7) . ?
C9 H9 0.9500 . ?
C9 C10 1.348(7) . ?
C10 H10 0.9500 . ?
C10 C11 1.400(8) . ?
C11 H11 0.9500 . ?
C11 C12 1.367(8) . ?
C12 H12 0.9500 . ?
C12 C13 1.416(8) . ?
C13 C14 1.434(7) . ?
C14 C15 1.378(7) . ?
C14 C45 1.487(8) . ?
C15 C16 1.446(7) . ?
C15 C34 1.451(7) . ?
C16 C17 1.358(7) . ?
C17 C18 1.435(7) . ?
C18 C19 1.406(7) . ?
C18 C33 1.439(7) . ?
C19 C20 1.430(6) . ?
C19 C32 1.427(7) . ?
C20 C21 1.362(7) . ?
C21 C22 1.449(7) . ?
C22 C23 1.385(7) . ?
C22 C31 1.449(6) . ?
C23 C24 1.416(7) . ?
C23 C64 1.511(7) . ?
C24 C25 1.433(7) . ?
C24 C29 1.421(7) . ?
C25 H25 0.9500 . ?
C25 C26 1.365(8) . ?
C26 H26 0.9500 . ?
C26 C27 1.388(8) . ?
C27 H27 0.9500 . ?
C27 C28 1.361(8) . ?
C28 H28 0.9500 . ?
C28 C29 1.419(7) . ?
C29 C30 1.454(7) . ?
C30 C31 1.417(7) . ?
C31 C32 1.432(7) . ?
C33 C34 1.436(7) . ?
C35 H35A 0.9800 . ?
C35 H35B 0.9800 . ?
C35 H35C 0.9800 . ?
C36 H36A 0.9900 . ?
C36 H36B 0.9900 . ?
C36 C37 1.514(7) . ?
C37 H37A 0.9900 . ?
C37 H37B 0.9900 . ?
C37 C38 1.498(9) . ?
C38 H38A 0.9900 . ?
C38 H38B 0.9900 . ?
C38 C39 1.531(9) . ?
C39 H39A 0.9800 . ?
C39 H39B 0.9800 . ?
C39 H39C 0.9800 . ?
C40 H40A 0.9900 . ?
C40 H40B 0.9900 . ?
C40 C41 1.472(8) . ?
C41 H41A 0.9900 . ?
C41 H41B 0.9900 . ?
C41 C42 1.433(11) . ?
C42 H42A 0.9900 . ?
C42 H42B 0.9900 . ?
C42 C43 1.495(13) . ?
C43 H43A 0.9800 . ?
C43 H43B 0.9800 . ?
C43 H43C 0.9800 . ?
C44 H44A 0.9800 . ?
C44 H44B 0.9800 . ?
C44 H44C 0.9800 . ?
C45 C46 1.433(8) . ?
C45 C50 1.387(9) . ?
C46 C47 1.364(9) . ?
C46 C52 1.498(9) . ?
C47 H47 0.9500 . ?
C47 C48 1.379(10) . ?
C48 C49 1.414(10) . ?
C48 C53 1.542(10) . ?
C49 H49 0.9500 . ?
C49 C50 1.397(9) . ?
C50 C51 1.514(8) . ?
C51 H51A 0.9800 . ?
C51 H51B 0.9800 . ?
C51 H51C 0.9800 . ?
C52 H52A 0.9800 . ?
C52 H52B 0.9800 . ?
C52 H52C 0.9800 . ?
C53 H53A 0.9800 . ?
C53 H53B 0.9800 . ?
C53 H53C 0.9800 . ?
C54 H54A 0.9800 . ?
C54 H54B 0.9800 . ?
C54 H54C 0.9800 . ?
C55 H55A 0.9900 . ?
C55 H55B 0.9900 . ?
C55 C56 1.531(7) . ?
C56 H56A 0.9900 . ?
C56 H56B 0.9900 . ?
C56 C57 1.490(8) . ?
C57 H57A 0.9900 . ?
C57 H57B 0.9900 . ?
C57 C58 1.516(8) . ?
C58 H58A 0.9800 . ?
C58 H58B 0.9800 . ?
C58 H58C 0.9800 . ?
C59 H59A 0.9900 . ?
C59 H59B 0.9900 . ?
C59 C60 1.664(12) . ?
C60 H60A 0.9900 . ?
C60 H60B 0.9900 . ?
C60 C61 1.360(11) . ?
C61 H61A 0.9900 . ?
C61 H61B 0.9900 . ?
C61 C62 1.698(13) . ?
C62 H62A 0.9800 . ?
C62 H62B 0.9800 . ?
C62 H62C 0.9800 . ?
C63 H63A 0.9800 . ?
C63 H63B 0.9800 . ?
C63 H63C 0.9800 . ?
C64 C65 1.384(7) . ?
C64 C69 1.409(7) . ?
C65 C66 1.397(7) . ?
C65 C71 1.502(7) . ?
C66 H66 0.9500 . ?
C66 C67 1.384(8) . ?
C67 C68 1.376(8) . ?
C67 C72 1.526(8) . ?
C68 H68 0.9500 . ?
C68 C69 1.396(7) . ?
C69 C70 1.509(7) . ?
C70 H70A 0.9800 . ?
C70 H70B 0.9800 . ?
C70 H70C 0.9800 . ?
C71 H71A 0.9800 . ?
C71 H71B 0.9800 . ?
C71 H71C 0.9800 . ?
C72 H72A 0.9800 . ?
C72 H72B 0.9800 . ?
C72 H72C 0.9800 . ?
